data_7200406
loop_
_publ_author_name
'Zhu, Yuan-Yuan'
'Jiang, Long'
'Li, Zhan-Ting'

_publ_section_title
;
 Intramolecular six-membered N--H&#x22EF;Br and N--H&#x22EF;I hydrogen
 bonding in aromatic amides in the absence of competing interactions
;
_journal_issue 2
_journal_name_full CrystEngComm
_journal_page_first 235
_journal_paper_doi 10.1039/b814859g
_journal_volume 11
_journal_year 2009
_chemical_formula_moiety 'C26 H21 Br N2 O, C H Cl3'
_chemical_formula_sum 'C27 H22 Br Cl3 N2 O'
_chemical_formula_weight 576.73
_chemical_name_systematic
;
?
;
_space_group_IT_number 14
_symmetry_cell_setting monoclinic
_symmetry_space_group_name_Hall '-P 2ybc'
_symmetry_space_group_name_H-M 'P 1 21/c 1'
_atom_sites_solution_hydrogens geom
_atom_sites_solution_primary direct
_atom_sites_solution_secondary difmap
_audit_creation_method SHELXL-97
_cell_angle_alpha 90.00
_cell_angle_beta 103.860(7)
_cell_angle_gamma 90.00
_cell_formula_units_Z 4
_cell_length_a 13.101(7)
_cell_length_b 10.531(6)
_cell_length_c 19.954(10)
_cell_measurement_reflns_used 2120
_cell_measurement_temperature 296(2)
_cell_measurement_theta_max 20.75
_cell_measurement_theta_min 2.32
_cell_volume 2673(2)
_computing_cell_refinement 'Bruker SMART'
_computing_data_collection 'Bruker SMART'
_computing_data_reduction 'Bruker SAINT'
_computing_molecular_graphics 'Bruker SHELXTL'
_computing_publication_material 'Bruker SHELXTL'
_computing_structure_refinement 'SHELXL-97 (Sheldrick, 1997)'
_computing_structure_solution 'SHELXS-97 (Sheldrick, 1990)'
_diffrn_ambient_temperature 296(2)
_diffrn_measured_fraction_theta_full 0.998
_diffrn_measured_fraction_theta_max 0.998
_diffrn_measurement_device_type 'CCD area detector'
_diffrn_measurement_method 'phi and omega scans'
_diffrn_radiation_monochromator graphite
_diffrn_radiation_source 'fine-focus sealed tube'
_diffrn_radiation_type MoK\a
_diffrn_radiation_wavelength 0.71073
_diffrn_reflns_av_R_equivalents 0.0621
_diffrn_reflns_av_sigmaI/netI 0.0798
_diffrn_reflns_limit_h_max 14
_diffrn_reflns_limit_h_min -15
_diffrn_reflns_limit_k_max 12
_diffrn_reflns_limit_k_min -11
_diffrn_reflns_limit_l_max 23
_diffrn_reflns_limit_l_min -23
_diffrn_reflns_number 13228
_diffrn_reflns_theta_full 25.04
_diffrn_reflns_theta_max 25.04
_diffrn_reflns_theta_min 2.10
_exptl_absorpt_coefficient_mu 1.860
_exptl_absorpt_correction_T_max 0.7678
_exptl_absorpt_correction_T_min 0.7073
_exptl_absorpt_correction_type multi-scan
_exptl_absorpt_process_details SADABS
_exptl_crystal_colour colorless
_exptl_crystal_density_diffrn 1.433
_exptl_crystal_density_method 'not measured'
_exptl_crystal_description block
_exptl_crystal_F_000 1168
_exptl_crystal_size_max 0.20
_exptl_crystal_size_mid 0.20
_exptl_crystal_size_min 0.15
_refine_diff_density_max 0.868
_refine_diff_density_min -0.694
_refine_diff_density_rms 0.083
_refine_ls_extinction_method none
_refine_ls_goodness_of_fit_ref 1.031
_refine_ls_hydrogen_treatment constr
_refine_ls_matrix_type full
_refine_ls_number_parameters 307
_refine_ls_number_reflns 4723
_refine_ls_number_restraints 0
_refine_ls_restrained_S_all 1.031
_refine_ls_R_factor_all 0.1285
_refine_ls_R_factor_gt 0.0626
_refine_ls_shift/su_max 0.000
_refine_ls_shift/su_mean 0.000
_refine_ls_structure_factor_coef Fsqd
_refine_ls_weighting_details 'calc w=1/[\s^2^(Fo^2^)+(0.1031P)^2^+0.0000P] where P=(Fo^2^+2Fc^2^)/3'
_refine_ls_weighting_scheme calc
_refine_ls_wR_factor_gt 0.1650
_refine_ls_wR_factor_ref 0.2014
_reflns_number_gt 2504
_reflns_number_total 4723
_reflns_threshold_expression >2sigma(I)
_cod_data_source_file b814859g.txt
_cod_data_source_block 080701b_0m
_cod_original_sg_symbol_H-M P21/c
_cod_database_code 7200406

loop_
_symmetry_equiv_pos_as_xyz
'x, y, z'
'-x, y+1/2, -z+1/2'
'-x, -y, -z'
'x, -y-1/2, z-1/2'

loop_
_atom_site_label
_atom_site_type_symbol
_atom_site_fract_x
_atom_site_fract_y
_atom_site_fract_z
_atom_site_U_iso_or_equiv
_atom_site_adp_type
_atom_site_occupancy
_atom_site_symmetry_multiplicity
_atom_site_calc_flag
_atom_site_refinement_flags
_atom_site_disorder_assembly
_atom_site_disorder_group
Br1 Br 0.36713(5) 0.28740(7) 0.15383(4) 0.0657(3) Uani 1 1 d . . .
Cl1 Cl 0.3192(2) -0.2939(2) -0.01439(15) 0.1224(10) Uani 1 1 d . . .
Cl2 Cl 0.17647(18) -0.0912(3) -0.06745(12) 0.1071(8) Uani 1 1 d . . .
Cl3 Cl 0.37868(18) -0.0303(3) 0.02107(13) 0.1128(9) Uani 1 1 d . . .
C1 C 0.2367(4) 0.2852(6) 0.0849(3) 0.0461(15) Uani 1 1 d . . .
C2 C 0.2151(5) 0.3907(6) 0.0430(3) 0.0567(17) Uani 1 1 d . . .
H2 H 0.2601 0.4602 0.0516 0.068 Uiso 1 1 calc R . .
C3 C 0.1285(6) 0.3944(7) -0.0107(3) 0.067(2) Uani 1 1 d . . .
H3 H 0.1158 0.4663 -0.0385 0.080 Uiso 1 1 calc R . .
C4 C 0.0588(5) 0.2927(6) -0.0249(3) 0.0544(17) Uani 1 1 d . . .
C5 C 0.0793(5) 0.1889(6) 0.0194(3) 0.0441(15) Uani 1 1 d . . .
H5 H 0.0326 0.1210 0.0118 0.053 Uiso 1 1 calc R . .
C6 C 0.1672(4) 0.1829(5) 0.0750(3) 0.0377(13) Uani 1 1 d . . .
C7 C 0.1704(4) 0.0683(6) 0.1206(3) 0.0382(13) Uani 1 1 d . . .
C8 C 0.2168(4) -0.0087(5) 0.2459(3) 0.0358(13) Uani 1 1 d . . .
C9 C 0.2811(4) 0.0589(6) 0.3111(3) 0.0420(14) Uani 1 1 d . . .
C10 C 0.2434(5) 0.1741(7) 0.3310(3) 0.0579(17) Uani 1 1 d . . .
H10 H 0.1815 0.2084 0.3042 0.070 Uiso 1 1 calc R . .
C11 C 0.2966(6) 0.2376(7) 0.3897(4) 0.073(2) Uani 1 1 d . . .
H11 H 0.2714 0.3147 0.4020 0.088 Uiso 1 1 calc R . .
C12 C 0.3878(6) 0.1852(9) 0.4301(4) 0.077(2) Uani 1 1 d . . .
H12 H 0.4244 0.2274 0.4695 0.092 Uiso 1 1 calc R . .
C13 C 0.4243(6) 0.0703(9) 0.4119(4) 0.071(2) Uani 1 1 d . . .
H13 H 0.4850 0.0353 0.4396 0.086 Uiso 1 1 calc R . .
C14 C 0.3719(5) 0.0066(7) 0.3531(3) 0.0529(17) Uani 1 1 d . . .
H14 H 0.3972 -0.0709 0.3416 0.063 Uiso 1 1 calc R . .
C15 C 0.2772(4) -0.1227(6) 0.2262(3) 0.0419(14) Uani 1 1 d . . .
C16 C 0.3699(5) -0.1011(7) 0.2044(3) 0.0541(17) Uani 1 1 d . . .
H16 H 0.3920 -0.0183 0.2000 0.065 Uiso 1 1 calc R . .
C17 C 0.4288(5) -0.2015(8) 0.1894(3) 0.0637(19) Uani 1 1 d . . .
H17 H 0.4906 -0.1859 0.1757 0.076 Uiso 1 1 calc R . .
C18 C 0.3959(6) -0.3242(8) 0.1947(4) 0.081(2) Uani 1 1 d . . .
H18 H 0.4355 -0.3916 0.1845 0.097 Uiso 1 1 calc R . .
C19 C 0.3046(6) -0.3475(7) 0.2149(4) 0.082(2) Uani 1 1 d . . .
H19 H 0.2825 -0.4306 0.2184 0.098 Uiso 1 1 calc R . .
C20 C 0.2452(5) -0.2468(6) 0.2302(4) 0.0563(17) Uani 1 1 d . . .
H20 H 0.1830 -0.2634 0.2433 0.068 Uiso 1 1 calc R . .
C21 C 0.1095(4) -0.0418(5) 0.2598(3) 0.0355(13) Uani 1 1 d . . .
C22 C 0.1075(5) -0.1075(6) 0.3198(3) 0.0491(16) Uani 1 1 d . . .
H22 H 0.1705 -0.1355 0.3481 0.059 Uiso 1 1 calc R . .
C23 C 0.0132(5) -0.1330(6) 0.3388(3) 0.0546(17) Uani 1 1 d . . .
H23 H 0.0137 -0.1770 0.3793 0.065 Uiso 1 1 calc R . .
C24 C -0.0797(5) -0.0919(6) 0.2968(4) 0.0559(17) Uani 1 1 d . . .
H24 H -0.1429 -0.1075 0.3087 0.067 Uiso 1 1 calc R . .
C25 C -0.0790(5) -0.0284(7) 0.2378(4) 0.068(2) Uani 1 1 d . . .
H25 H -0.1422 -0.0011 0.2094 0.081 Uiso 1 1 calc R . .
C26 C 0.0150(4) -0.0033(6) 0.2190(3) 0.0505(16) Uani 1 1 d . . .
H26 H 0.0135 0.0401 0.1782 0.061 Uiso 1 1 calc R . .
N1 N 0.2035(3) 0.0888(4) 0.1896(2) 0.0381(11) Uani 1 1 d . . .
H1 H 0.2184 0.1659 0.2024 0.046 Uiso 1 1 calc R . .
N2 N -0.0295(5) 0.2951(6) -0.0803(3) 0.092(2) Uani 1 1 d . . .
H2A H -0.0722 0.2318 -0.0874 0.111 Uiso 1 1 calc R . .
H2B H -0.0412 0.3599 -0.1073 0.111 Uiso 1 1 calc R . .
O1 O 0.1389(3) -0.0358(4) 0.09640(19) 0.0480(10) Uani 1 1 d . . .
C27 C 0.2779(5) -0.1415(8) -0.0004(4) 0.074(2) Uani 1 1 d . . .
H27 H 0.2479 -0.1477 0.0401 0.088 Uiso 1 1 calc R . .

loop_
_atom_site_aniso_label
_atom_site_aniso_U_11
_atom_site_aniso_U_22
_atom_site_aniso_U_33
_atom_site_aniso_U_23
_atom_site_aniso_U_13
_atom_site_aniso_U_12
Br1 0.0526(4) 0.0688(5) 0.0705(5) 0.0100(4) 0.0044(3) -0.0191(4)
Cl1 0.131(2) 0.0832(18) 0.129(2) -0.0077(15) -0.0176(16) 0.0226(15)
Cl2 0.0936(16) 0.124(2) 0.0884(16) -0.0011(14) -0.0093(12) 0.0203(14)
Cl3 0.0971(16) 0.106(2) 0.124(2) 0.0175(16) 0.0037(14) -0.0337(15)
C1 0.047(3) 0.047(4) 0.046(3) 0.005(3) 0.016(3) -0.006(3)
C2 0.069(4) 0.049(4) 0.049(4) 0.007(3) 0.008(3) -0.020(3)
C3 0.098(6) 0.044(4) 0.057(4) 0.017(4) 0.016(4) -0.007(4)
C4 0.071(4) 0.045(4) 0.042(4) 0.010(3) 0.003(3) 0.001(3)
C5 0.054(4) 0.043(4) 0.037(3) -0.002(3) 0.014(3) -0.005(3)
C6 0.045(3) 0.041(4) 0.029(3) -0.001(3) 0.013(3) -0.005(3)
C7 0.038(3) 0.044(4) 0.034(3) -0.003(3) 0.010(2) 0.002(3)
C8 0.043(3) 0.038(3) 0.028(3) 0.004(3) 0.011(2) -0.006(3)
C9 0.041(3) 0.051(4) 0.034(3) 0.004(3) 0.008(3) -0.013(3)
C10 0.068(4) 0.060(5) 0.042(4) -0.008(3) 0.007(3) 0.000(4)
C11 0.094(6) 0.068(5) 0.057(5) -0.025(4) 0.017(4) -0.014(4)
C12 0.084(6) 0.094(7) 0.046(4) -0.017(4) 0.004(4) -0.042(5)
C13 0.053(4) 0.102(7) 0.052(4) 0.007(4) -0.001(3) -0.016(4)
C14 0.050(4) 0.068(5) 0.038(3) 0.005(3) 0.004(3) -0.003(3)
C15 0.042(3) 0.049(4) 0.033(3) 0.006(3) 0.005(3) 0.005(3)
C16 0.053(4) 0.062(5) 0.049(4) 0.010(3) 0.016(3) 0.005(3)
C17 0.051(4) 0.084(6) 0.061(4) -0.001(4) 0.022(3) 0.013(4)
C18 0.080(6) 0.071(6) 0.098(6) -0.008(5) 0.034(5) 0.024(5)
C19 0.080(5) 0.047(5) 0.129(7) -0.004(5) 0.048(5) 0.011(4)
C20 0.050(4) 0.044(4) 0.080(5) 0.002(3) 0.025(3) 0.001(3)
C21 0.040(3) 0.036(3) 0.031(3) 0.000(3) 0.010(2) -0.007(3)
C22 0.051(4) 0.048(4) 0.046(4) 0.006(3) 0.007(3) -0.008(3)
C23 0.077(5) 0.051(4) 0.042(4) 0.005(3) 0.026(3) -0.010(4)
C24 0.058(4) 0.044(4) 0.077(5) 0.006(4) 0.038(4) -0.004(3)
C25 0.046(4) 0.094(6) 0.065(5) 0.023(4) 0.017(3) 0.015(4)
C26 0.046(3) 0.058(4) 0.049(4) 0.013(3) 0.014(3) 0.004(3)
N1 0.050(3) 0.030(3) 0.033(3) 0.003(2) 0.009(2) -0.006(2)
N2 0.112(5) 0.064(4) 0.073(4) 0.021(3) -0.034(4) -0.008(4)
O1 0.066(3) 0.035(2) 0.040(2) -0.0011(19) 0.0075(19) -0.006(2)
C27 0.062(4) 0.095(6) 0.058(4) -0.009(4) 0.004(3) 0.007(4)

loop_
_atom_type_symbol
_atom_type_description
_atom_type_scat_dispersion_real
_atom_type_scat_dispersion_imag
_atom_type_scat_source
C C 0.0033 0.0016 'International Tables Vol C Tables 4.2.6.8 and 6.1.1.4'
H H 0.0000 0.0000 'International Tables Vol C Tables 4.2.6.8 and 6.1.1.4'
N N 0.0061 0.0033 'International Tables Vol C Tables 4.2.6.8 and 6.1.1.4'
O O 0.0106 0.0060 'International Tables Vol C Tables 4.2.6.8 and 6.1.1.4'
Br Br -0.2901 2.4595 'International Tables Vol C Tables 4.2.6.8 and 6.1.1.4'
Cl Cl 0.1484 0.1585 'International Tables Vol C Tables 4.2.6.8 and 6.1.1.4'

loop_
_geom_angle_atom_site_label_1
_geom_angle_atom_site_label_2
_geom_angle_atom_site_label_3
_geom_angle
_geom_angle_site_symmetry_1
_geom_angle_site_symmetry_3
_geom_angle_publ_flag
C2 C1 C6 120.4(6) . . ?
C2 C1 Br1 116.3(5) . . ?
C6 C1 Br1 123.3(4) . . ?
C3 C2 C1 120.8(6) . . ?
C3 C2 H2 119.6 . . ?
C1 C2 H2 119.6 . . ?
C2 C3 C4 121.3(6) . . ?
C2 C3 H3 119.4 . . ?
C4 C3 H3 119.4 . . ?
C5 C4 C3 117.3(6) . . ?
C5 C4 N2 121.0(6) . . ?
C3 C4 N2 121.7(6) . . ?
C4 C5 C6 122.5(6) . . ?
C4 C5 H5 118.8 . . ?
C6 C5 H5 118.8 . . ?
C1 C6 C5 117.6(5) . . ?
C1 C6 C7 127.7(5) . . ?
C5 C6 C7 114.5(5) . . ?
O1 C7 N1 122.4(5) . . ?
O1 C7 C6 121.3(5) . . ?
N1 C7 C6 116.2(5) . . ?
N1 C8 C21 110.1(4) . . ?
N1 C8 C15 108.4(4) . . ?
C21 C8 C15 114.7(5) . . ?
N1 C8 C9 104.9(4) . . ?
C21 C8 C9 106.9(4) . . ?
C15 C8 C9 111.4(4) . . ?
C14 C9 C10 118.7(6) . . ?
C14 C9 C8 122.6(6) . . ?
C10 C9 C8 118.6(5) . . ?
C11 C10 C9 121.1(7) . . ?
C11 C10 H10 119.4 . . ?
C9 C10 H10 119.4 . . ?
C10 C11 C12 119.3(7) . . ?
C10 C11 H11 120.4 . . ?
C12 C11 H11 120.4 . . ?
C13 C12 C11 120.1(7) . . ?
C13 C12 H12 120.0 . . ?
C11 C12 H12 120.0 . . ?
C12 C13 C14 121.1(7) . . ?
C12 C13 H13 119.5 . . ?
C14 C13 H13 119.5 . . ?
C13 C14 C9 119.8(7) . . ?
C13 C14 H14 120.1 . . ?
C9 C14 H14 120.1 . . ?
C20 C15 C16 117.9(6) . . ?
C20 C15 C8 122.8(5) . . ?
C16 C15 C8 119.3(5) . . ?
C17 C16 C15 120.8(7) . . ?
C17 C16 H16 119.6 . . ?
C15 C16 H16 119.6 . . ?
C18 C17 C16 120.1(6) . . ?
C18 C17 H17 120.0 . . ?
C16 C17 H17 120.0 . . ?
C19 C18 C17 120.1(7) . . ?
C19 C18 H18 120.0 . . ?
C17 C18 H18 120.0 . . ?
C18 C19 C20 120.1(7) . . ?
C18 C19 H19 119.9 . . ?
C20 C19 H19 119.9 . . ?
C15 C20 C19 121.0(6) . . ?
C15 C20 H20 119.5 . . ?
C19 C20 H20 119.5 . . ?
C26 C21 C22 117.4(5) . . ?
C26 C21 C8 124.1(5) . . ?
C22 C21 C8 118.4(5) . . ?
C21 C22 C23 121.9(6) . . ?
C21 C22 H22 119.0 . . ?
C23 C22 H22 119.0 . . ?
C24 C23 C22 118.9(6) . . ?
C24 C23 H23 120.5 . . ?
C22 C23 H23 120.5 . . ?
C25 C24 C23 119.8(6) . . ?
C25 C24 H24 120.1 . . ?
C23 C24 H24 120.1 . . ?
C24 C25 C26 121.1(6) . . ?
C24 C25 H25 119.4 . . ?
C26 C25 H25 119.4 . . ?
C21 C26 C25 120.9(6) . . ?
C21 C26 H26 119.6 . . ?
C25 C26 H26 119.6 . . ?
C7 N1 C8 127.1(5) . . ?
C7 N1 H1 116.5 . . ?
C8 N1 H1 116.5 . . ?
C4 N2 H2A 120.0 . . ?
C4 N2 H2B 120.0 . . ?
H2A N2 H2B 120.0 . . ?
Cl2 C27 Cl1 111.7(4) . . ?
Cl2 C27 Cl3 112.4(5) . . ?
Cl1 C27 Cl3 114.5(4) . . ?
Cl2 C27 H27 105.8 . . ?
Cl1 C27 H27 105.8 . . ?
Cl3 C27 H27 105.8 . . ?

loop_
_geom_bond_atom_site_label_1
_geom_bond_atom_site_label_2
_geom_bond_distance
_geom_bond_site_symmetry_2
_geom_bond_publ_flag
Br1 C1 1.921(6) . ?
Cl1 C27 1.737(9) . ?
Cl2 C27 1.728(7) . ?
Cl3 C27 1.740(8) . ?
C1 C2 1.377(8) . ?
C1 C6 1.394(8) . ?
C2 C3 1.362(9) . ?
C2 H2 0.9300 . ?
C3 C4 1.392(9) . ?
C3 H3 0.9300 . ?
C4 C5 1.391(8) . ?
C4 N2 1.396(8) . ?
C5 C6 1.396(8) . ?
C5 H5 0.9300 . ?
C6 C7 1.506(8) . ?
C7 O1 1.229(6) . ?
C7 N1 1.357(6) . ?
C8 N1 1.501(7) . ?
C8 C21 1.537(7) . ?
C8 C15 1.539(8) . ?
C8 C9 1.544(7) . ?
C9 C14 1.394(8) . ?
C9 C10 1.403(9) . ?
C10 C11 1.384(9) . ?
C10 H10 0.9300 . ?
C11 C12 1.385(11) . ?
C11 H11 0.9300 . ?
C12 C13 1.381(11) . ?
C12 H12 0.9300 . ?
C13 C14 1.383(9) . ?
C13 H13 0.9300 . ?
C14 H14 0.9300 . ?
C15 C20 1.381(8) . ?
C15 C16 1.403(8) . ?
C16 C17 1.383(9) . ?
C16 H16 0.9300 . ?
C17 C18 1.374(11) . ?
C17 H17 0.9300 . ?
C18 C19 1.372(10) . ?
C18 H18 0.9300 . ?
C19 C20 1.392(9) . ?
C19 H19 0.9300 . ?
C20 H20 0.9300 . ?
C21 C26 1.370(7) . ?
C21 C22 1.388(7) . ?
C22 C23 1.402(8) . ?
C22 H22 0.9300 . ?
C23 C24 1.373(9) . ?
C23 H23 0.9300 . ?
C24 C25 1.356(8) . ?
C24 H24 0.9300 . ?
C25 C26 1.395(8) . ?
C25 H25 0.9300 . ?
C26 H26 0.9300 . ?
N1 H1 0.8600 . ?
N2 H2A 0.8600 . ?
N2 H2B 0.8600 . ?
C27 H27 0.9800 . ?

loop_
_geom_hbond_atom_site_label_D
_geom_hbond_atom_site_label_H
_geom_hbond_atom_site_label_A
_geom_hbond_distance_DH
_geom_hbond_distance_HA
_geom_hbond_distance_DA
_geom_hbond_angle_DHA
_geom_hbond_site_symmetry_A
N2 H2A O1 0.86 2.23 3.065(8) 163.1 3
C27 H27 O1 0.98 2.34 3.158(8) 140.7 .
N1 H1 Br1 0.86 2.70 3.196(4) 118.3 .

loop_
_cod_related_entry_id
_cod_related_entry_database
_cod_related_entry_code
1 ChemSpider 30653550
